data_4346212
loop_
_publ_author_name
'Tanase, Tomoaki'
'Hatada, Satoko'
'Noda, Sayo'
'Takenaka, Hiroe'
'Nakamae, Kanako'
'Kure, Bunsho'
'Nakajima, Takayuki'

_publ_section_title
;
 Stepwise Expansion of Pd Chains from Binuclear Palladium(I) Complexes
 Supported by Tetraphosphine Ligands.
;
_journal_issue 17
_journal_name_full 'Inorganic chemistry'
_journal_page_first 8298
_journal_page_last 8309
_journal_paper_doi 10.1021/acs.inorgchem.5b00950
_journal_volume 54
_journal_year 2015
_chemical_formula_moiety 'C66 H63 F12 N3 P6 Pd2 '
_chemical_formula_sum 'C66 H63 F12 N3 P6 Pd2'
_chemical_formula_weight 1524.87
_space_group_IT_number 14
_space_group_name_Hall '-P 2ybc'
_space_group_name_H-M_alt 'P 1 21/c 1'
_symmetry_cell_setting monoclinic
_symmetry_Int_Tables_number 14
_symmetry_space_group_name_Hall '-P 2ybc'
_symmetry_space_group_name_H-M 'P 1 21/c 1'
_cell_angle_alpha 90.0000
_cell_angle_beta 95.9128(5)
_cell_angle_gamma 90.0000
_cell_formula_units_Z 4
_cell_length_a 11.0576(2)
_cell_length_b 22.1513(7)
_cell_length_c 27.3243(9)
_cell_measurement_reflns_used 15825
_cell_measurement_temperature 153(2)
_cell_measurement_theta_max 27.5
_cell_measurement_theta_min 3.1
_cell_volume 6657.2(3)
_computing_cell_refinement CrystalClear
_computing_data_collection CrystalClear
_computing_data_reduction CrystalStructure
_computing_molecular_graphics 'Mercury 3.0'
_computing_publication_material 'CrystalStructure 3.8'
_computing_structure_refinement SHELXL97
_computing_structure_solution SIR92
_diffrn_ambient_temperature 153(2)
_diffrn_detector_area_resol_mean 7.31
_diffrn_measured_fraction_theta_full 0.854
_diffrn_measured_fraction_theta_max 0.856
_diffrn_measurement_device_type 'Rigaku Mercury'
_diffrn_measurement_method \w
_diffrn_radiation_type 'Mo K\a'
_diffrn_radiation_wavelength 0.71070
_diffrn_reflns_av_R_equivalents 0.021
_diffrn_reflns_limit_h_max 14
_diffrn_reflns_limit_h_min -14
_diffrn_reflns_limit_k_max 27
_diffrn_reflns_limit_k_min -28
_diffrn_reflns_limit_l_max 35
_diffrn_reflns_limit_l_min -35
_diffrn_reflns_number 50970
_diffrn_reflns_theta_full 27.50
_diffrn_reflns_theta_max 27.48
_exptl_absorpt_coefficient_mu 0.761
_exptl_absorpt_correction_T_max 0.859
_exptl_absorpt_correction_T_min 0.725
_exptl_absorpt_correction_type multi-scan
_exptl_absorpt_process_details 'Jacobson, R. (1998) Private communication'
_exptl_crystal_colour paleyellow
_exptl_crystal_density_diffrn 1.521
_exptl_crystal_density_method 'not measured'
_exptl_crystal_description prism
_exptl_crystal_F_000 3080.00
_exptl_crystal_size_max 0.35
_exptl_crystal_size_mid 0.25
_exptl_crystal_size_min 0.20
_refine_diff_density_max 0.92
_refine_diff_density_min -0.54
_refine_ls_extinction_method none
_refine_ls_goodness_of_fit_ref 1.022
_refine_ls_hydrogen_treatment refall
_refine_ls_number_parameters 803
_refine_ls_number_reflns 14801
_refine_ls_R_factor_gt 0.0328
_refine_ls_shift/su_max 0.001
_refine_ls_structure_factor_coef Fsqd
_refine_ls_weighting_details 'w = 1/[\s^2^(Fo^2^)+(0.0306P)^2^+12.1620P] where P=(Fo^2^+2Fc^2^)/3'
_refine_ls_weighting_scheme calc
_refine_ls_wR_factor_ref 0.0754
_reflns_number_gt 12747
_reflns_number_total 14801
_reflns_threshold_expression F^2^>2.0\s(F^2^)
_cod_data_source_file ic5b00950_si_002.cif
_cod_data_source_block '_1'
_cod_original_formula_sum 'C66 H63 F12 N3 P6 Pd2 '
_cod_database_code 4346212

loop_
_symmetry_equiv_pos_site_id
_symmetry_equiv_pos_as_xyz
1 +X,+Y,+Z
2 -X,1/2+Y,1/2-Z
3 -X,-Y,-Z
4 +X,1/2-Y,1/2+Z

loop_
_atom_site_label
_atom_site_type_symbol
_atom_site_fract_x
_atom_site_fract_y
_atom_site_fract_z
_atom_site_U_iso_or_equiv
_atom_site_adp_type
_atom_site_occupancy
_atom_site_symmetry_multiplicity
_atom_site_calc_flag
_atom_site_refinement_flags
Pd(1) Pd 0.209460(15) 0.091404(8) 0.279166(6) 0.01790(4) Uani 1.00 1 d .
Pd(2) Pd 0.184005(15) 0.060993(7) 0.187912(6) 0.01632(4) Uani 1.00 1 d .
P(1) P 0.37646(5) 0.03113(3) 0.27900(2) 0.01706(11) Uani 1.00 1 d .
P(2) P 0.17133(5) -0.03123(2) 0.22469(2) 0.01650(11) Uani 1.00 1 d .
P(3) P 0.02463(5) -0.08399(3) 0.13620(2) 0.02054(12) Uani 1.00 1 d .
P(4) P 0.13702(5) 0.03527(3) 0.10565(2) 0.01837(11) Uani 1.00 1 d .
P(5) P 0.76731(7) 0.14309(3) 0.54862(3) 0.03200(14) Uani 1.00 1 d .
P(6) P 0.48023(7) 0.15306(4) 0.86618(3) 0.03678(16) Uani 1.00 1 d .
F(1) F 0.7898(2) 0.14535(11) 0.49226(8) 0.0724(6) Uani 1.00 1 d .
F(2) F 0.63016(17) 0.12305(10) 0.53447(8) 0.0571(5) Uani 1.00 1 d .
F(3) F 0.8089(2) 0.07428(9) 0.55144(9) 0.0618(5) Uani 1.00 1 d .
F(4) F 0.74525(19) 0.13941(10) 0.60579(7) 0.0553(5) Uani 1.00 1 d .
F(5) F 0.90342(17) 0.16458(10) 0.56413(9) 0.0620(5) Uani 1.00 1 d .
F(6) F 0.72579(19) 0.21166(8) 0.54714(10) 0.0638(6) Uani 1.00 1 d .
F(7) F 0.35993(19) 0.12232(10) 0.83928(10) 0.0683(6) Uani 1.00 1 d .
F(8) F 0.5552(2) 0.12623(11) 0.82390(9) 0.0656(6) Uani 1.00 1 d .
F(9) F 0.5057(3) 0.09381(12) 0.89672(10) 0.0974(10) Uani 1.00 1 d .
F(10) F 0.4052(2) 0.18010(10) 0.90721(9) 0.0696(6) Uani 1.00 1 d .
F(11) F 0.5996(2) 0.18569(14) 0.88958(9) 0.0776(7) Uani 1.00 1 d .
F(12) F 0.4506(2) 0.21185(10) 0.83351(9) 0.0616(5) Uani 1.00 1 d .
N(1) N 0.2182(2) 0.10746(10) 0.39463(8) 0.0282(4) Uani 1.00 1 d .
N(2) N -0.02665(18) 0.17012(9) 0.25522(8) 0.0243(4) Uani 1.00 1 d .
N(3) N 0.2698(2) 0.19429(9) 0.17382(8) 0.0274(4) Uani 1.00 1 d .
C(1) C 0.2173(2) 0.10551(12) 0.35243(9) 0.0277(5) Uani 1.00 1 d .
C(2) C 0.0581(2) 0.13972(11) 0.26182(8) 0.0232(4) Uani 1.00 1 d .
C(3) C 0.2300(2) 0.14661(11) 0.17704(8) 0.0230(4) Uani 1.00 1 d .
C(4) C 0.31765(19) -0.04449(10) 0.26173(8) 0.0199(4) Uani 1.00 1 d .
C(5) C 0.1470(2) -0.09879(10) 0.18648(8) 0.0213(4) Uani 1.00 1 d .
C(6) C 0.1190(2) -0.04518(10) 0.09326(8) 0.0222(4) Uani 1.00 1 d .
C(11) C 0.2257(2) 0.11125(11) 0.44613(8) 0.0252(4) Uani 1.00 1 d .
C(12) C 0.1298(2) 0.08762(11) 0.46960(9) 0.0277(5) Uani 1.00 1 d .
C(13) C 0.1382(2) 0.09366(13) 0.52048(10) 0.0343(5) Uani 1.00 1 d .
C(14) C 0.2380(3) 0.12182(14) 0.54558(10) 0.0389(6) Uani 1.00 1 d .
C(15) C 0.3314(2) 0.14444(13) 0.52067(10) 0.0366(6) Uani 1.00 1 d .
C(16) C 0.3281(2) 0.13976(11) 0.46979(9) 0.0278(5) Uani 1.00 1 d .
C(17) C 0.0221(2) 0.05829(14) 0.44128(11) 0.0401(6) Uani 1.00 1 d .
C(18) C 0.4267(2) 0.16484(14) 0.44200(11) 0.0376(6) Uani 1.00 1 d .
C(21) C -0.1297(2) 0.20754(11) 0.25344(9) 0.0225(4) Uani 1.00 1 d .
C(22) C -0.1604(2) 0.24253(11) 0.21156(9) 0.0257(4) Uani 1.00 1 d .
C(23) C -0.2632(2) 0.27841(12) 0.21184(11) 0.0320(5) Uani 1.00 1 d .
C(24) C -0.3311(2) 0.27838(12) 0.25145(11) 0.0351(6) Uani 1.00 1 d .
C(25) C -0.2980(2) 0.24331(13) 0.29224(11) 0.0343(5) Uani 1.00 1 d .
C(26) C -0.1951(2) 0.20669(11) 0.29453(9) 0.0273(5) Uani 1.00 1 d .
C(27) C -0.0879(2) 0.24062(16) 0.16803(11) 0.0429(7) Uani 1.00 1 d .
C(28) C -0.1555(2) 0.16806(14) 0.33820(10) 0.0392(6) Uani 1.00 1 d .
C(31) C 0.3250(2) 0.25149(11) 0.17390(10) 0.0303(5) Uani 1.00 1 d .
C(32) C 0.4030(2) 0.26331(13) 0.13785(11) 0.0359(6) Uani 1.00 1 d .
C(33) C 0.4566(2) 0.32034(15) 0.13951(12) 0.0450(8) Uani 1.00 1 d .
C(34) C 0.4300(3) 0.36250(14) 0.17410(13) 0.0489(8) Uani 1.00 1 d .
C(35) C 0.3542(2) 0.34890(13) 0.20925(13) 0.0440(7) Uani 1.00 1 d .
C(36) C 0.2999(2) 0.29247(12) 0.21053(11) 0.0354(6) Uani 1.00 1 d .
C(37) C 0.4257(3) 0.21761(16) 0.09938(12) 0.0494(7) Uani 1.00 1 d .
C(38) C 0.2196(3) 0.27657(16) 0.24967(13) 0.0492(8) Uani 1.00 1 d .
C(111) C 0.4677(2) 0.02385(10) 0.33820(8) 0.0194(4) Uani 1.00 1 d .
C(112) C 0.4184(2) -0.00470(11) 0.37716(9) 0.0258(4) Uani 1.00 1 d .
C(113) C 0.4849(2) -0.00747(12) 0.42340(9) 0.0317(5) Uani 1.00 1 d .
C(114) C 0.5992(2) 0.01857(13) 0.43103(9) 0.0319(5) Uani 1.00 1 d .
C(115) C 0.6474(2) 0.04741(13) 0.39278(10) 0.0322(5) Uani 1.00 1 d .
C(116) C 0.5826(2) 0.05024(12) 0.34653(9) 0.0260(4) Uani 1.00 1 d .
C(121) C 0.4856(2) 0.05079(11) 0.23618(8) 0.0204(4) Uani 1.00 1 d .
C(122) C 0.5107(2) 0.11172(12) 0.22947(9) 0.0278(5) Uani 1.00 1 d .
C(123) C 0.5987(2) 0.12888(13) 0.19929(10) 0.0355(6) Uani 1.00 1 d .
C(124) C 0.6612(2) 0.08565(14) 0.17540(10) 0.0363(6) Uani 1.00 1 d .
C(125) C 0.6374(2) 0.02493(14) 0.18176(10) 0.0335(5) Uani 1.00 1 d .
C(126) C 0.5506(2) 0.00737(12) 0.21268(9) 0.0262(4) Uani 1.00 1 d .
C(211) C 0.0544(2) -0.03593(10) 0.26675(8) 0.0203(4) Uani 1.00 1 d .
C(212) C -0.0518(2) -0.00265(12) 0.25641(9) 0.0266(4) Uani 1.00 1 d .
C(213) C -0.1437(2) -0.00608(14) 0.28730(11) 0.0351(6) Uani 1.00 1 d .
C(214) C -0.1304(2) -0.04219(14) 0.32855(11) 0.0362(6) Uani 1.00 1 d .
C(215) C -0.0259(2) -0.07635(14) 0.33906(10) 0.0376(6) Uani 1.00 1 d .
C(216) C 0.0665(2) -0.07330(12) 0.30797(10) 0.0305(5) Uani 1.00 1 d .
C(311) C 0.0094(2) -0.15666(10) 0.10484(9) 0.0238(4) Uani 1.00 1 d .
C(312) C -0.1069(2) -0.18019(13) 0.09544(12) 0.0394(6) Uani 1.00 1 d .
C(313) C -0.1257(3) -0.23167(16) 0.06622(15) 0.0574(9) Uani 1.00 1 d .
C(314) C -0.0300(3) -0.25942(14) 0.04763(12) 0.0519(9) Uani 1.00 1 d .
C(315) C 0.0859(3) -0.23777(13) 0.05808(12) 0.0451(7) Uani 1.00 1 d .
C(316) C 0.1071(2) -0.18630(12) 0.08676(11) 0.0362(6) Uani 1.00 1 d .
C(411) C -0.0016(2) 0.07067(11) 0.07761(8) 0.0237(4) Uani 1.00 1 d .
C(412) C -0.0063(2) 0.13355(12) 0.07589(10) 0.0334(5) Uani 1.00 1 d .
C(413) C -0.1081(3) 0.16292(14) 0.05315(11) 0.0422(7) Uani 1.00 1 d .
C(414) C -0.2067(2) 0.12957(16) 0.03279(11) 0.0429(7) Uani 1.00 1 d .
C(415) C -0.2039(2) 0.06725(15) 0.03446(10) 0.0374(6) Uani 1.00 1 d .
C(416) C -0.1017(2) 0.03775(13) 0.05690(9) 0.0295(5) Uani 1.00 1 d .
C(421) C 0.2555(2) 0.05711(11) 0.06791(8) 0.0224(4) Uani 1.00 1 d .
C(422) C 0.2329(2) 0.08574(13) 0.02256(9) 0.0308(5) Uani 1.00 1 d .
C(423) C 0.3289(2) 0.09705(15) -0.00520(10) 0.0415(7) Uani 1.00 1 d .
C(424) C 0.4457(2) 0.08046(16) 0.01179(11) 0.0434(7) Uani 1.00 1 d .
C(425) C 0.4685(2) 0.05260(17) 0.05673(11) 0.0452(7) Uani 1.00 1 d .
C(426) C 0.3737(2) 0.04108(14) 0.08512(10) 0.0342(6) Uani 1.00 1 d .
H(1) H -0.0403 0.0888 0.4321 0.048 Uiso 1.00 1 c R
H(2) H -0.0112 0.0273 0.4617 0.048 Uiso 1.00 1 c R
H(3) H 0.0473 0.0395 0.4115 0.048 Uiso 1.00 1 c R
H(4) H 0.4884 0.1337 0.4388 0.045 Uiso 1.00 1 c R
H(5) H 0.4644 0.1996 0.4598 0.045 Uiso 1.00 1 c R
H(6) H 0.3920 0.1777 0.4092 0.045 Uiso 1.00 1 c R
H(7) H -0.0232 0.2710 0.1721 0.052 Uiso 1.00 1 c R
H(8) H -0.1414 0.2492 0.1380 0.052 Uiso 1.00 1 c R
H(9) H -0.0519 0.2004 0.1656 0.052 Uiso 1.00 1 c R
H(10) H -0.1939 0.1283 0.3340 0.047 Uiso 1.00 1 c R
H(11) H -0.1797 0.1872 0.3680 0.047 Uiso 1.00 1 c R
H(12) H -0.0669 0.1634 0.3412 0.047 Uiso 1.00 1 c R
H(13) H 0.4949 0.1922 0.1115 0.059 Uiso 1.00 1 c R
H(14) H 0.4437 0.2384 0.0693 0.059 Uiso 1.00 1 c R
H(15) H 0.3532 0.1924 0.0922 0.059 Uiso 1.00 1 c R
H(16) H 0.1353 0.2871 0.2383 0.059 Uiso 1.00 1 c R
H(17) H 0.2458 0.2991 0.2798 0.059 Uiso 1.00 1 c R
H(18) H 0.2254 0.2332 0.2565 0.059 Uiso 1.00 1 c R
H(19) H 0.0751 0.0784 0.5382 0.041 Uiso 1.00 1 c R
H(20) H 0.2426 0.1257 0.5804 0.047 Uiso 1.00 1 c R
H(21) H 0.3990 0.1635 0.5387 0.044 Uiso 1.00 1 c R
H(22) H -0.2872 0.3034 0.1843 0.038 Uiso 1.00 1 c R
H(23) H -0.4017 0.3029 0.2506 0.042 Uiso 1.00 1 c R
H(24) H -0.3459 0.2441 0.3192 0.041 Uiso 1.00 1 c R
H(25) H 0.5122 0.3304 0.1165 0.054 Uiso 1.00 1 c R
H(26) H 0.4648 0.4017 0.1735 0.059 Uiso 1.00 1 c R
H(27) H 0.3387 0.3784 0.2330 0.053 Uiso 1.00 1 c R
H(28) H 0.3058 -0.0686 0.2914 0.024 Uiso 1.00 1 c R
H(29) H 0.3745 -0.0663 0.2423 0.024 Uiso 1.00 1 c R
H(30) H 0.1237 -0.1331 0.2068 0.026 Uiso 1.00 1 c R
H(31) H 0.2231 -0.1096 0.1724 0.026 Uiso 1.00 1 c R
H(32) H 0.2003 -0.0643 0.0957 0.027 Uiso 1.00 1 c R
H(33) H 0.0809 -0.0507 0.0592 0.027 Uiso 1.00 1 c R
H(34) H 0.3396 -0.0222 0.3722 0.031 Uiso 1.00 1 c R
H(35) H 0.4517 -0.0273 0.4498 0.038 Uiso 1.00 1 c R
H(36) H 0.6442 0.0166 0.4625 0.038 Uiso 1.00 1 c R
H(37) H 0.7256 0.0655 0.3981 0.039 Uiso 1.00 1 c R
H(38) H 0.6166 0.0703 0.3204 0.031 Uiso 1.00 1 c R
H(39) H 0.4676 0.1416 0.2455 0.033 Uiso 1.00 1 c R
H(40) H 0.6159 0.1705 0.1951 0.043 Uiso 1.00 1 c R
H(41) H 0.7206 0.0976 0.1546 0.043 Uiso 1.00 1 c R
H(42) H 0.6799 -0.0047 0.1651 0.040 Uiso 1.00 1 c R
H(43) H 0.5358 -0.0343 0.2177 0.031 Uiso 1.00 1 c R
H(44) H -0.0615 0.0225 0.2281 0.032 Uiso 1.00 1 c R
H(45) H -0.2162 0.0166 0.2799 0.042 Uiso 1.00 1 c R
H(46) H -0.1930 -0.0437 0.3499 0.043 Uiso 1.00 1 c R
H(47) H -0.0172 -0.1017 0.3673 0.045 Uiso 1.00 1 c R
H(48) H 0.1380 -0.0968 0.3150 0.037 Uiso 1.00 1 c R
H(49) H -0.1733 -0.1614 0.1088 0.047 Uiso 1.00 1 c R
H(50) H -0.2055 -0.2475 0.0592 0.069 Uiso 1.00 1 c R
H(51) H -0.0439 -0.2940 0.0273 0.062 Uiso 1.00 1 c R
H(52) H 0.1520 -0.2581 0.0457 0.054 Uiso 1.00 1 c R
H(53) H 0.1875 -0.1714 0.0940 0.043 Uiso 1.00 1 c R
H(54) H 0.0606 0.1565 0.0904 0.040 Uiso 1.00 1 c R
H(55) H -0.1101 0.2057 0.0516 0.051 Uiso 1.00 1 c R
H(56) H -0.2766 0.1497 0.0176 0.051 Uiso 1.00 1 c R
H(57) H -0.2716 0.0446 0.0203 0.045 Uiso 1.00 1 c R
H(58) H -0.1000 -0.0051 0.0581 0.035 Uiso 1.00 1 c R
H(59) H 0.1525 0.0974 0.0107 0.037 Uiso 1.00 1 c R
H(60) H 0.3138 0.1164 -0.0362 0.050 Uiso 1.00 1 c R
H(61) H 0.5106 0.0883 -0.0076 0.052 Uiso 1.00 1 c R
H(62) H 0.5491 0.0412 0.0684 0.054 Uiso 1.00 1 c R
H(63) H 0.3898 0.0222 0.1163 0.041 Uiso 1.00 1 c R

loop_
_atom_site_aniso_label
_atom_site_aniso_U_11
_atom_site_aniso_U_22
_atom_site_aniso_U_33
_atom_site_aniso_U_12
_atom_site_aniso_U_13
_atom_site_aniso_U_23
Pd(1) 0.01748(8) 0.02051(9) 0.01562(8) 0.00336(6) 0.00134(6) -0.00257(6)
Pd(2) 0.01957(8) 0.01516(8) 0.01453(8) -0.00145(6) 0.00318(6) -0.00058(6)
P(1) 0.0153(2) 0.0174(2) 0.0186(2) 0.0004(2) 0.0018(2) -0.0011(2)
P(2) 0.0169(2) 0.0165(2) 0.0161(2) -0.0013(2) 0.0015(2) 0.0001(2)
P(3) 0.0212(2) 0.0197(2) 0.0205(2) -0.0018(2) 0.0013(2) -0.0027(2)
P(4) 0.0222(2) 0.0174(2) 0.0157(2) -0.0005(2) 0.0030(2) -0.0004(2)
P(5) 0.0313(3) 0.0282(3) 0.0367(3) -0.0047(2) 0.0047(2) 0.0013(2)
P(6) 0.0343(3) 0.0384(3) 0.0410(4) 0.0001(3) 0.0197(3) 0.0011(3)
F(1) 0.1055(19) 0.0731(15) 0.0416(11) -0.0268(13) 0.0224(11) 0.0057(10)
F(2) 0.0418(10) 0.0562(12) 0.0693(13) -0.0218(9) -0.0125(9) 0.0157(10)
F(3) 0.0747(14) 0.0339(9) 0.0790(15) 0.0115(9) 0.0182(12) 0.0006(9)
F(4) 0.0586(12) 0.0712(13) 0.0372(9) -0.0003(10) 0.0101(8) -0.0039(9)
F(5) 0.0320(9) 0.0680(13) 0.0859(15) -0.0102(9) 0.0048(9) -0.0041(11)
F(6) 0.0560(12) 0.0287(9) 0.1055(18) 0.0012(8) 0.0015(11) 0.0061(10)
F(7) 0.0498(11) 0.0559(12) 0.1014(18) -0.0166(10) 0.0181(12) -0.0176(12)
F(8) 0.0643(13) 0.0692(14) 0.0709(14) -0.0052(11) 0.0428(11) -0.0170(11)
F(9) 0.163(2) 0.0639(15) 0.0710(16) 0.0430(17) 0.0393(18) 0.0308(13)
F(10) 0.0875(16) 0.0490(11) 0.0835(15) -0.0100(11) 0.0628(13) -0.0120(10)
F(11) 0.0448(11) 0.111(2) 0.0751(16) -0.0068(12) -0.0049(10) -0.0196(14)
F(12) 0.0650(13) 0.0482(11) 0.0717(14) -0.0015(10) 0.0065(11) 0.0140(10)
N(1) 0.0325(11) 0.0311(11) 0.0209(10) 0.0094(8) 0.0018(8) -0.0042(8)
N(2) 0.0213(9) 0.0243(9) 0.0273(10) 0.0035(8) 0.0024(7) -0.0006(7)
N(3) 0.0310(10) 0.0208(9) 0.0299(10) -0.0035(8) 0.0007(8) 0.0030(8)
C(1) 0.0273(12) 0.0311(12) 0.0244(12) 0.0092(10) 0.0012(9) -0.0025(9)
C(2) 0.0248(11) 0.0270(11) 0.0186(10) 0.0014(9) 0.0066(8) -0.0013(8)
C(3) 0.0269(11) 0.0214(11) 0.0209(10) -0.0009(9) 0.0029(8) -0.0010(8)
C(4) 0.0171(9) 0.0176(10) 0.0247(11) -0.0011(8) 0.0006(8) -0.0013(8)
C(5) 0.0250(11) 0.0180(10) 0.0208(10) -0.0024(8) 0.0011(8) -0.0022(8)
C(6) 0.0288(11) 0.0189(10) 0.0194(10) -0.0014(8) 0.0045(8) -0.0036(8)
C(11) 0.0346(12) 0.0241(11) 0.0163(10) 0.0122(9) -0.0002(9) -0.0018(8)
C(12) 0.0355(13) 0.0217(11) 0.0254(11) 0.0058(9) 0.0006(10) 0.0015(9)
C(13) 0.0449(15) 0.0327(13) 0.0262(12) 0.0059(11) 0.0080(11) 0.0057(10)
C(14) 0.0560(18) 0.0429(15) 0.0173(11) 0.0049(13) 0.0021(11) 0.0005(10)
C(15) 0.0450(16) 0.0395(15) 0.0234(12) 0.0011(12) -0.0053(11) -0.0012(10)
C(16) 0.0335(13) 0.0260(11) 0.0232(11) 0.0082(10) -0.0007(9) 0.0003(9)
C(17) 0.0403(15) 0.0399(15) 0.0389(15) -0.0034(12) -0.0013(12) -0.0019(12)
C(18) 0.0344(14) 0.0432(16) 0.0351(14) 0.0036(12) 0.0029(11) 0.0006(12)
C(21) 0.0167(10) 0.0227(10) 0.0280(11) 0.0042(8) 0.0013(8) -0.0037(9)
C(22) 0.0245(11) 0.0239(11) 0.0280(12) 0.0037(9) -0.0003(9) -0.0028(9)
C(23) 0.0338(13) 0.0226(11) 0.0392(14) 0.0074(10) 0.0014(11) 0.0019(10)
C(24) 0.0265(12) 0.0277(13) 0.0510(17) 0.0089(10) 0.0032(11) -0.0063(11)
C(25) 0.0295(13) 0.0354(14) 0.0393(14) 0.0062(11) 0.0100(11) -0.0067(11)
C(26) 0.0264(11) 0.0259(11) 0.0300(12) 0.0015(9) 0.0046(9) -0.0051(9)
C(27) 0.0408(16) 0.0556(18) 0.0336(14) 0.0133(14) 0.0089(12) 0.0110(13)
C(28) 0.0447(16) 0.0435(16) 0.0310(13) 0.0069(13) 0.0118(12) 0.0041(12)
C(31) 0.0296(12) 0.0201(11) 0.0391(14) -0.0067(9) -0.0063(10) 0.0081(10)
C(32) 0.0338(13) 0.0356(14) 0.0360(14) -0.0066(11) -0.0081(11) 0.0139(11)
C(33) 0.0389(15) 0.0498(18) 0.0417(16) -0.0191(13) -0.0178(12) 0.0238(14)
C(34) 0.0515(18) 0.0284(14) 0.059(2) -0.0194(13) -0.0285(15) 0.0164(14)
C(35) 0.0423(16) 0.0254(13) 0.0589(19) -0.0056(12) -0.0205(14) -0.0012(12)
C(36) 0.0321(13) 0.0250(12) 0.0462(16) -0.0035(10) -0.0097(11) 0.0002(11)
C(37) 0.0543(19) 0.0532(19) 0.0414(17) -0.0031(15) 0.0088(14) 0.0105(14)
C(38) 0.0464(17) 0.0469(18) 0.0541(19) -0.0121(14) 0.0037(14) -0.0190(15)
C(111) 0.0212(10) 0.0177(10) 0.0188(10) 0.0023(8) -0.0000(8) -0.0010(8)
C(112) 0.0273(11) 0.0254(11) 0.0247(11) -0.0038(9) 0.0029(9) -0.0011(9)
C(113) 0.0428(14) 0.0292(12) 0.0235(11) -0.0018(11) 0.0051(10) 0.0048(9)
C(114) 0.0365(13) 0.0360(13) 0.0215(11) 0.0084(11) -0.0055(10) 0.0010(10)
C(115) 0.0225(11) 0.0436(15) 0.0290(12) -0.0001(10) -0.0040(9) 0.0003(11)
C(116) 0.0198(10) 0.0348(13) 0.0234(11) 0.0000(9) 0.0026(8) 0.0014(9)
C(121) 0.0159(9) 0.0268(11) 0.0181(10) -0.0005(8) 0.0002(7) 0.0000(8)
C(122) 0.0267(12) 0.0276(12) 0.0292(12) -0.0042(9) 0.0030(9) -0.0016(9)
C(123) 0.0352(14) 0.0353(14) 0.0358(14) -0.0142(11) 0.0033(11) 0.0040(11)
C(124) 0.0291(13) 0.0510(17) 0.0297(13) -0.0113(12) 0.0082(10) 0.0020(12)
C(125) 0.0272(12) 0.0444(15) 0.0304(13) 0.0011(11) 0.0101(10) -0.0048(11)
C(126) 0.0242(11) 0.0276(12) 0.0273(11) 0.0015(9) 0.0050(9) -0.0003(9)
C(211) 0.0192(10) 0.0225(10) 0.0194(10) -0.0030(8) 0.0024(8) -0.0009(8)
C(212) 0.0210(11) 0.0330(12) 0.0259(11) 0.0008(9) 0.0026(9) 0.0037(9)
C(213) 0.0214(11) 0.0452(16) 0.0397(14) 0.0024(11) 0.0074(10) -0.0001(12)
C(214) 0.0296(13) 0.0455(16) 0.0362(14) -0.0065(11) 0.0158(11) -0.0023(12)
C(215) 0.0408(15) 0.0453(16) 0.0286(13) -0.0012(12) 0.0133(11) 0.0107(11)
C(216) 0.0285(12) 0.0357(13) 0.0282(12) 0.0043(10) 0.0076(10) 0.0104(10)
C(311) 0.0295(12) 0.0198(10) 0.0214(10) -0.0053(9) -0.0004(9) -0.0016(8)
C(312) 0.0355(14) 0.0326(14) 0.0494(17) -0.0135(11) 0.0010(12) -0.0040(12)
C(313) 0.058(2) 0.0410(18) 0.070(2) -0.0255(16) -0.0110(18) -0.0120(16)
C(314) 0.090(2) 0.0254(14) 0.0391(16) -0.0188(16) -0.0019(16) -0.0092(12)
C(315) 0.072(2) 0.0245(13) 0.0405(16) -0.0004(13) 0.0157(15) -0.0081(11)
C(316) 0.0407(15) 0.0266(12) 0.0424(15) -0.0055(11) 0.0100(12) -0.0100(11)
C(411) 0.0246(11) 0.0295(12) 0.0174(10) 0.0043(9) 0.0034(8) -0.0003(8)
C(412) 0.0396(14) 0.0297(13) 0.0291(12) 0.0054(11) -0.0044(11) -0.0030(10)
C(413) 0.0540(18) 0.0360(15) 0.0353(14) 0.0194(13) -0.0017(13) -0.0022(12)
C(414) 0.0342(14) 0.0598(19) 0.0335(14) 0.0203(14) -0.0012(11) 0.0036(13)
C(415) 0.0226(12) 0.0570(18) 0.0316(13) 0.0033(12) -0.0008(10) 0.0007(12)
C(416) 0.0261(12) 0.0359(13) 0.0269(12) -0.0003(10) 0.0039(9) 0.0021(10)
C(421) 0.0266(11) 0.0225(10) 0.0190(10) -0.0019(9) 0.0060(8) -0.0012(8)
C(422) 0.0299(12) 0.0397(14) 0.0230(11) -0.0022(11) 0.0034(9) 0.0067(10)
C(423) 0.0419(16) 0.0595(19) 0.0243(12) -0.0055(14) 0.0090(11) 0.0138(12)
C(424) 0.0341(14) 0.069(2) 0.0302(14) -0.0054(14) 0.0158(11) 0.0053(13)
C(425) 0.0261(13) 0.078(2) 0.0333(14) 0.0098(14) 0.0103(11) 0.0079(14)
C(426) 0.0288(12) 0.0507(16) 0.0242(12) 0.0089(11) 0.0073(10) 0.0080(11)

loop_
_atom_type_symbol
_atom_type_description
_atom_type_scat_dispersion_real
_atom_type_scat_dispersion_imag
_atom_type_scat_source
C C 0.003 0.002
;
International Tables for Crystallography
(1992, Vol. C, Tables 4.2.6.8 and 6.1.1.4)
;
H H 0.000 0.000
;
International Tables for Crystallography
(1992, Vol. C, Table 6.1.1.4)
;
F F 0.017 0.010
;
International Tables for Crystallography
(1992, Vol. C, Tables 4.2.6.8 and 6.1.1.4)
;
N N 0.006 0.003
;
International Tables for Crystallography
(1992, Vol. C, Tables 4.2.6.8 and 6.1.1.4)
;
P P 0.102 0.094
;
International Tables for Crystallography
(1992, Vol. C, Tables 4.2.6.8 and 6.1.1.4)
;
Pd Pd -0.999 1.007
;
International Tables for Crystallography
(1992, Vol. C, Tables 4.2.6.8 and 6.1.1.4)
;

loop_
_geom_angle_atom_site_label_1
_geom_angle_atom_site_label_2
_geom_angle_atom_site_label_3
_geom_angle
_geom_angle_publ_flag
Pd(2) Pd(1) P(1) 81.507(15) yes
Pd(2) Pd(1) C(1) 172.59(7) yes
Pd(2) Pd(1) C(2) 84.55(6) yes
P(1) Pd(1) C(1) 98.08(7) yes
P(1) Pd(1) C(2) 166.05(6) yes
C(1) Pd(1) C(2) 95.82(9) yes
Pd(1) Pd(2) P(2) 79.245(14) yes
Pd(1) Pd(2) P(4) 173.373(16) yes
Pd(1) Pd(2) C(3) 83.75(6) yes
P(2) Pd(2) P(4) 100.85(2) yes
P(2) Pd(2) C(3) 160.59(6) yes
P(4) Pd(2) C(3) 97.13(6) yes
Pd(1) P(1) C(4) 105.59(7) yes
Pd(1) P(1) C(111) 115.12(7) yes
Pd(1) P(1) C(121) 116.90(7) yes
C(4) P(1) C(111) 107.19(10) yes
C(4) P(1) C(121) 107.06(10) yes
C(111) P(1) C(121) 104.40(10) yes
Pd(2) P(2) C(4) 107.09(7) yes
Pd(2) P(2) C(5) 119.48(7) yes
Pd(2) P(2) C(211) 114.10(7) yes
C(4) P(2) C(5) 104.63(10) yes
C(4) P(2) C(211) 106.56(9) yes
C(5) P(2) C(211) 103.97(10) yes
C(5) P(3) C(6) 97.77(10) yes
C(5) P(3) C(311) 102.54(10) yes
C(6) P(3) C(311) 98.18(10) yes
Pd(2) P(4) C(6) 115.39(7) yes
Pd(2) P(4) C(411) 113.34(7) yes
Pd(2) P(4) C(421) 112.42(7) yes
C(6) P(4) C(411) 105.79(10) yes
C(6) P(4) C(421) 103.11(11) yes
C(411) P(4) C(421) 105.80(10) yes
F(1) P(5) F(2) 90.78(13) yes
F(1) P(5) F(3) 90.22(13) yes
F(1) P(5) F(4) 178.87(12) yes
F(1) P(5) F(5) 90.61(13) yes
F(1) P(5) F(6) 91.08(13) yes
F(2) P(5) F(3) 90.45(11) yes
F(2) P(5) F(4) 89.18(11) yes
F(2) P(5) F(5) 178.16(13) yes
F(2) P(5) F(6) 89.70(11) yes
F(3) P(5) F(4) 88.65(12) yes
F(3) P(5) F(5) 90.75(11) yes
F(3) P(5) F(6) 178.68(14) yes
F(4) P(5) F(5) 89.45(12) yes
F(4) P(5) F(6) 90.05(13) yes
F(5) P(5) F(6) 89.07(11) yes
F(7) P(6) F(8) 88.77(12) yes
F(7) P(6) F(9) 89.05(15) yes
F(7) P(6) F(10) 90.84(13) yes
F(7) P(6) F(11) 176.35(14) yes
F(7) P(6) F(12) 88.70(12) yes
F(8) P(6) F(9) 89.74(15) yes
F(8) P(6) F(10) 179.12(13) yes
F(8) P(6) F(11) 89.34(12) yes
F(8) P(6) F(12) 89.48(13) yes
F(9) P(6) F(10) 91.05(14) yes
F(9) P(6) F(11) 94.07(16) yes
F(9) P(6) F(12) 177.63(14) yes
F(10) P(6) F(11) 91.01(13) yes
F(10) P(6) F(12) 89.72(12) yes
F(11) P(6) F(12) 88.15(13) yes
C(1) N(1) C(11) 176.9(2) yes
C(2) N(2) C(21) 173.0(2) yes
C(3) N(3) C(31) 174.8(2) yes
Pd(1) C(1) N(1) 173.0(2) yes
Pd(1) C(2) N(2) 174.6(2) yes
Pd(2) C(3) N(3) 171.8(2) yes
P(1) C(4) P(2) 105.24(10) yes
P(2) C(5) P(3) 109.35(11) yes
P(3) C(6) P(4) 113.14(12) yes
N(1) C(11) C(12) 118.0(2) yes
N(1) C(11) C(16) 116.9(2) yes
C(12) C(11) C(16) 125.1(2) yes
C(11) C(12) C(13) 116.6(2) yes
C(11) C(12) C(17) 121.7(2) yes
C(13) C(12) C(17) 121.7(2) yes
C(12) C(13) C(14) 120.4(2) yes
C(13) C(14) C(15) 121.0(2) yes
C(14) C(15) C(16) 121.3(2) yes
C(11) C(16) C(15) 115.7(2) yes
C(11) C(16) C(18) 122.1(2) yes
C(15) C(16) C(18) 122.2(2) yes
N(2) C(21) C(22) 118.9(2) yes
N(2) C(21) C(26) 116.7(2) yes
C(22) C(21) C(26) 124.4(2) yes
C(21) C(22) C(23) 116.3(2) yes
C(21) C(22) C(27) 122.0(2) yes
C(23) C(22) C(27) 121.6(2) yes
C(22) C(23) C(24) 121.1(2) yes
C(23) C(24) C(25) 121.0(2) yes
C(24) C(25) C(26) 120.8(2) yes
C(21) C(26) C(25) 116.4(2) yes
C(21) C(26) C(28) 121.0(2) yes
C(25) C(26) C(28) 122.6(2) yes
N(3) C(31) C(32) 117.8(2) yes
N(3) C(31) C(36) 117.9(2) yes
C(32) C(31) C(36) 124.3(2) yes
C(31) C(32) C(33) 115.9(2) yes
C(31) C(32) C(37) 121.8(2) yes
C(33) C(32) C(37) 122.2(2) yes
C(32) C(33) C(34) 121.0(3) yes
C(33) C(34) C(35) 121.3(2) yes
C(34) C(35) C(36) 120.8(2) yes
C(31) C(36) C(35) 116.6(2) yes
C(31) C(36) C(38) 122.2(2) yes
C(35) C(36) C(38) 121.2(2) yes
P(1) C(111) C(112) 119.48(16) yes
P(1) C(111) C(116) 121.26(17) yes
C(112) C(111) C(116) 119.1(2) yes
C(111) C(112) C(113) 119.9(2) yes
C(112) C(113) C(114) 120.4(2) yes
C(113) C(114) C(115) 119.8(2) yes
C(114) C(115) C(116) 120.5(2) yes
C(111) C(116) C(115) 120.4(2) yes
P(1) C(121) C(122) 118.10(18) yes
P(1) C(121) C(126) 122.56(18) yes
C(122) C(121) C(126) 119.2(2) yes
C(121) C(122) C(123) 120.2(2) yes
C(122) C(123) C(124) 120.3(2) yes
C(123) C(124) C(125) 120.2(2) yes
C(124) C(125) C(126) 119.8(2) yes
C(121) C(126) C(125) 120.3(2) yes
P(2) C(211) C(212) 118.78(17) yes
P(2) C(211) C(216) 121.97(18) yes
C(212) C(211) C(216) 119.2(2) yes
C(211) C(212) C(213) 120.2(2) yes
C(212) C(213) C(214) 120.4(2) yes
C(213) C(214) C(215) 120.2(2) yes
C(214) C(215) C(216) 119.6(2) yes
C(211) C(216) C(215) 120.4(2) yes
P(3) C(311) C(312) 117.26(19) yes
P(3) C(311) C(316) 122.93(18) yes
C(312) C(311) C(316) 119.6(2) yes
C(311) C(312) C(313) 119.6(2) yes
C(312) C(313) C(314) 120.3(3) yes
C(313) C(314) C(315) 120.6(3) yes
C(314) C(315) C(316) 120.3(3) yes
C(311) C(316) C(315) 119.5(2) yes
P(4) C(411) C(412) 118.13(18) yes
P(4) C(411) C(416) 122.96(19) yes
C(412) C(411) C(416) 118.9(2) yes
C(411) C(412) C(413) 120.5(2) yes
C(412) C(413) C(414) 119.8(2) yes
C(413) C(414) C(415) 120.4(2) yes
C(414) C(415) C(416) 119.8(2) yes
C(411) C(416) C(415) 120.5(2) yes
P(4) C(421) C(422) 123.58(19) yes
P(4) C(421) C(426) 116.67(18) yes
C(422) C(421) C(426) 119.7(2) yes
C(421) C(422) C(423) 119.4(2) yes
C(422) C(423) C(424) 120.7(2) yes
C(423) C(424) C(425) 120.0(2) yes
C(424) C(425) C(426) 120.1(2) yes
C(421) C(426) C(425) 120.1(2) yes
P(1) C(4) H(28) 110.7 no
P(1) C(4) H(29) 110.7 no
P(2) C(4) H(28) 110.7 no
P(2) C(4) H(29) 110.7 no
H(28) C(4) H(29) 108.8 no
P(2) C(5) H(30) 109.8 no
P(2) C(5) H(31) 109.8 no
P(3) C(5) H(30) 109.8 no
P(3) C(5) H(31) 109.8 no
H(30) C(5) H(31) 108.3 no
P(3) C(6) H(32) 109.0 no
P(3) C(6) H(33) 108.9 no
P(4) C(6) H(32) 108.9 no
P(4) C(6) H(33) 108.9 no
H(32) C(6) H(33) 107.8 no
C(12) C(13) H(19) 119.8 no
C(14) C(13) H(19) 119.8 no
C(13) C(14) H(20) 119.5 no
C(15) C(14) H(20) 119.5 no
C(14) C(15) H(21) 119.4 no
C(16) C(15) H(21) 119.4 no
C(12) C(17) H(1) 109.5 no
C(12) C(17) H(2) 109.5 no
C(12) C(17) H(3) 109.5 no
H(1) C(17) H(2) 109.5 no
H(1) C(17) H(3) 109.5 no
H(2) C(17) H(3) 109.5 no
C(16) C(18) H(4) 109.5 no
C(16) C(18) H(5) 109.5 no
C(16) C(18) H(6) 109.5 no
H(4) C(18) H(5) 109.5 no
H(4) C(18) H(6) 109.5 no
H(5) C(18) H(6) 109.5 no
C(22) C(23) H(22) 119.5 no
C(24) C(23) H(22) 119.5 no
C(23) C(24) H(23) 119.5 no
C(25) C(24) H(23) 119.5 no
C(24) C(25) H(24) 119.6 no
C(26) C(25) H(24) 119.6 no
C(22) C(27) H(7) 109.5 no
C(22) C(27) H(8) 109.5 no
C(22) C(27) H(9) 109.5 no
H(7) C(27) H(8) 109.5 no
H(7) C(27) H(9) 109.5 no
H(8) C(27) H(9) 109.5 no
C(26) C(28) H(10) 109.5 no
C(26) C(28) H(11) 109.5 no
C(26) C(28) H(12) 109.5 no
H(10) C(28) H(11) 109.5 no
H(10) C(28) H(12) 109.5 no
H(11) C(28) H(12) 109.5 no
C(32) C(33) H(25) 119.5 no
C(34) C(33) H(25) 119.5 no
C(33) C(34) H(26) 119.4 no
C(35) C(34) H(26) 119.4 no
C(34) C(35) H(27) 119.6 no
C(36) C(35) H(27) 119.6 no
C(32) C(37) H(13) 109.5 no
C(32) C(37) H(14) 109.5 no
C(32) C(37) H(15) 109.5 no
H(13) C(37) H(14) 109.5 no
H(13) C(37) H(15) 109.5 no
H(14) C(37) H(15) 109.5 no
C(36) C(38) H(16) 109.5 no
C(36) C(38) H(17) 109.5 no
C(36) C(38) H(18) 109.5 no
H(16) C(38) H(17) 109.5 no
H(16) C(38) H(18) 109.5 no
H(17) C(38) H(18) 109.5 no
C(111) C(112) H(34) 120.0 no
C(113) C(112) H(34) 120.1 no
C(112) C(113) H(35) 119.8 no
C(114) C(113) H(35) 119.8 no
C(113) C(114) H(36) 120.1 no
C(115) C(114) H(36) 120.1 no
C(114) C(115) H(37) 119.8 no
C(116) C(115) H(37) 119.8 no
C(111) C(116) H(38) 119.8 no
C(115) C(116) H(38) 119.8 no
C(121) C(122) H(39) 119.9 no
C(123) C(122) H(39) 119.9 no
C(122) C(123) H(40) 119.9 no
C(124) C(123) H(40) 119.9 no
C(123) C(124) H(41) 119.9 no
C(125) C(124) H(41) 119.9 no
C(124) C(125) H(42) 120.1 no
C(126) C(125) H(42) 120.1 no
C(121) C(126) H(43) 119.8 no
C(125) C(126) H(43) 119.9 no
C(211) C(212) H(44) 119.9 no
C(213) C(212) H(44) 119.9 no
C(212) C(213) H(45) 119.8 no
C(214) C(213) H(45) 119.8 no
C(213) C(214) H(46) 119.9 no
C(215) C(214) H(46) 119.9 no
C(214) C(215) H(47) 120.2 no
C(216) C(215) H(47) 120.2 no
C(211) C(216) H(48) 119.8 no
C(215) C(216) H(48) 119.8 no
C(311) C(312) H(49) 120.2 no
C(313) C(312) H(49) 120.2 no
C(312) C(313) H(50) 119.9 no
C(314) C(313) H(50) 119.8 no
C(313) C(314) H(51) 119.7 no
C(315) C(314) H(51) 119.7 no
C(314) C(315) H(52) 119.8 no
C(316) C(315) H(52) 119.9 no
C(311) C(316) H(53) 120.2 no
C(315) C(316) H(53) 120.2 no
C(411) C(412) H(54) 119.7 no
C(413) C(412) H(54) 119.7 no
C(412) C(413) H(55) 120.1 no
C(414) C(413) H(55) 120.1 no
C(413) C(414) H(56) 119.8 no
C(415) C(414) H(56) 119.8 no
C(414) C(415) H(57) 120.1 no
C(416) C(415) H(57) 120.1 no
C(411) C(416) H(58) 119.8 no
C(415) C(416) H(58) 119.8 no
C(421) C(422) H(59) 120.3 no
C(423) C(422) H(59) 120.3 no
C(422) C(423) H(60) 119.6 no
C(424) C(423) H(60) 119.6 no
C(423) C(424) H(61) 120.0 no
C(425) C(424) H(61) 120.0 no
C(424) C(425) H(62) 120.0 no
C(426) C(425) H(62) 119.9 no
C(421) C(426) H(63) 120.0 no
C(425) C(426) H(63) 120.0 no

loop_
_geom_bond_atom_site_label_1
_geom_bond_atom_site_label_2
_geom_bond_distance
_geom_bond_publ_flag
Pd(1) Pd(2) 2.5702(2) yes
Pd(1) P(1) 2.2791(6) yes
Pd(1) C(1) 2.019(2) yes
Pd(1) C(2) 2.002(2) yes
Pd(2) P(2) 2.2873(4) yes
Pd(2) P(4) 2.3252(5) yes
Pd(2) C(3) 1.994(2) yes
P(1) C(4) 1.841(2) yes
P(1) C(111) 1.823(2) yes
P(1) C(121) 1.818(2) yes
P(2) C(4) 1.841(2) yes
P(2) C(5) 1.829(2) yes
P(2) C(211) 1.819(2) yes
P(3) C(5) 1.855(2) yes
P(3) C(6) 1.859(2) yes
P(3) C(311) 1.823(2) yes
P(4) C(6) 1.821(2) yes
P(4) C(411) 1.819(2) yes
P(4) C(421) 1.815(2) yes
P(5) F(1) 1.586(2) yes
P(5) F(2) 1.589(2) yes
P(5) F(3) 1.592(2) yes
P(5) F(4) 1.608(2) yes
P(5) F(5) 1.594(2) yes
P(5) F(6) 1.5861(19) yes
P(6) F(7) 1.604(2) yes
P(6) F(8) 1.604(2) yes
P(6) F(9) 1.565(2) yes
P(6) F(10) 1.580(2) yes
P(6) F(11) 1.581(2) yes
P(6) F(12) 1.594(2) yes
N(1) C(1) 1.153(3) yes
N(1) C(11) 1.404(3) yes
N(2) C(2) 1.153(3) yes
N(2) C(21) 1.406(3) yes
N(3) C(3) 1.151(3) yes
N(3) C(31) 1.407(3) yes
C(11) C(12) 1.396(3) yes
C(11) C(16) 1.396(3) yes
C(12) C(13) 1.390(3) yes
C(12) C(17) 1.500(3) yes
C(13) C(14) 1.387(4) yes
C(14) C(15) 1.388(4) yes
C(15) C(16) 1.391(3) yes
C(16) C(18) 1.499(4) yes
C(21) C(22) 1.395(3) yes
C(21) C(26) 1.397(3) yes
C(22) C(23) 1.388(3) yes
C(22) C(27) 1.502(4) yes
C(23) C(24) 1.379(4) yes
C(24) C(25) 1.377(4) yes
C(25) C(26) 1.393(3) yes
C(26) C(28) 1.497(3) yes
C(31) C(32) 1.399(4) yes
C(31) C(36) 1.400(3) yes
C(32) C(33) 1.394(4) yes
C(32) C(37) 1.499(4) yes
C(33) C(34) 1.382(4) yes
C(34) C(35) 1.372(5) yes
C(35) C(36) 1.388(3) yes
C(36) C(38) 1.501(4) yes
C(111) C(112) 1.397(3) yes
C(111) C(116) 1.396(3) yes
C(112) C(113) 1.397(3) yes
C(113) C(114) 1.385(3) yes
C(114) C(115) 1.378(3) yes
C(115) C(116) 1.389(3) yes
C(121) C(122) 1.394(3) yes
C(121) C(126) 1.396(3) yes
C(122) C(123) 1.391(3) yes
C(123) C(124) 1.384(4) yes
C(124) C(125) 1.385(4) yes
C(125) C(126) 1.398(3) yes
C(211) C(212) 1.390(3) yes
C(211) C(216) 1.393(3) yes
C(212) C(213) 1.389(3) yes
C(213) C(214) 1.378(4) yes
C(214) C(215) 1.387(4) yes
C(215) C(216) 1.396(4) yes
C(311) C(312) 1.386(3) yes
C(311) C(316) 1.397(3) yes
C(312) C(313) 1.395(4) yes
C(313) C(314) 1.366(5) yes
C(314) C(315) 1.371(5) yes
C(315) C(316) 1.390(4) yes
C(411) C(412) 1.394(3) yes
C(411) C(416) 1.395(3) yes
C(412) C(413) 1.390(4) yes
C(413) C(414) 1.385(4) yes
C(414) C(415) 1.381(4) yes
C(415) C(416) 1.392(3) yes
C(421) C(422) 1.392(3) yes
C(421) C(426) 1.388(3) yes
C(422) C(423) 1.390(4) yes
C(423) C(424) 1.376(4) yes
C(424) C(425) 1.374(4) yes
C(425) C(426) 1.390(4) yes
C(4) H(28) 0.990 no
C(4) H(29) 0.990 no
C(5) H(30) 0.990 no
C(5) H(31) 0.990 no
C(6) H(32) 0.990 no
C(6) H(33) 0.990 no
C(13) H(19) 0.950 no
C(14) H(20) 0.950 no
C(15) H(21) 0.950 no
C(17) H(1) 0.980 no
C(17) H(2) 0.980 no
C(17) H(3) 0.980 no
C(18) H(4) 0.980 no
C(18) H(5) 0.980 no
C(18) H(6) 0.980 no
C(23) H(22) 0.950 no
C(24) H(23) 0.950 no
C(25) H(24) 0.950 no
C(27) H(7) 0.980 no
C(27) H(8) 0.980 no
C(27) H(9) 0.980 no
C(28) H(10) 0.980 no
C(28) H(11) 0.980 no
C(28) H(12) 0.980 no
C(33) H(25) 0.950 no
C(34) H(26) 0.950 no
C(35) H(27) 0.950 no
C(37) H(13) 0.980 no
C(37) H(14) 0.980 no
C(37) H(15) 0.980 no
C(38) H(16) 0.980 no
C(38) H(17) 0.980 no
C(38) H(18) 0.980 no
C(112) H(34) 0.950 no
C(113) H(35) 0.950 no
C(114) H(36) 0.950 no
C(115) H(37) 0.950 no
C(116) H(38) 0.950 no
C(122) H(39) 0.950 no
C(123) H(40) 0.950 no
C(124) H(41) 0.950 no
C(125) H(42) 0.950 no
C(126) H(43) 0.950 no
C(212) H(44) 0.950 no
C(213) H(45) 0.950 no
C(214) H(46) 0.950 no
C(215) H(47) 0.950 no
C(216) H(48) 0.950 no
C(312) H(49) 0.950 no
C(313) H(50) 0.950 no
C(314) H(51) 0.950 no
C(315) H(52) 0.950 no
C(316) H(53) 0.950 no
C(412) H(54) 0.950 no
C(413) H(55) 0.950 no
C(414) H(56) 0.950 no
C(415) H(57) 0.950 no
C(416) H(58) 0.950 no
C(422) H(59) 0.950 no
C(423) H(60) 0.950 no
C(424) H(61) 0.950 no
C(425) H(62) 0.950 no
C(426) H(63) 0.950 no
